data_7247484
loop_
_publ_author_name
'Bera, Susovan'
'Bhunia, Sudip'
'Gomila, Rosa M.'
'Drew, Michael G. B.'
'Frontera, Antonio'
'Chattopadhyay, Shouvik'

_publ_section_title
;
 Structure-directing role of CH&#x22EF;X (X = C, N, S, Cl) interactions in
 three ionic cobalt complexes: X-ray investigation and DFT study using
 QTAIM Vr predictor to eliminate the effect of pure Coulombic forces
;
_journal_issue 42
_journal_name_full 'RSC Advances'
_journal_page_first 29568
_journal_page_last 29583
_journal_paper_doi 10.1039/D3RA03828A
_journal_volume 13
_journal_year 2023
_chemical_formula_sum 'C52 H70 Cl2 Co3 N12 O8 S4'
_chemical_formula_weight 1367.13
_space_group_crystal_system triclinic
_space_group_IT_number 2
_space_group_name_Hall '-P 1'
_space_group_name_H-M_alt 'P -1'
_atom_sites_solution_hydrogens mixed
_audit_creation_method SHELXL-2018/1
_audit_update_record
;
2023-04-27 deposited with the CCDC.	2023-09-22 downloaded from the CCDC.
;
_cell_angle_alpha 105.5350(10)
_cell_angle_beta 101.0740(10)
_cell_angle_gamma 97.7990(10)
_cell_formula_units_Z 2
_cell_length_a 10.3465(4)
_cell_length_b 15.4956(6)
_cell_length_c 20.7242(9)
_cell_measurement_reflns_used 900
_cell_measurement_temperature 273(2)
_cell_measurement_theta_max 25.094
_cell_measurement_theta_min 2.440
_cell_volume 3079.5(2)
_computing_cell_refinement 'SAINT (Bruker, 2000)'
_computing_data_collection 'SMART (Bruker, 2000)'
_computing_data_reduction SAINT
_computing_molecular_graphics 'Ortep-3 for Windows (Farrugia, 1999) and CAMERON (Watkin et al., 1993)'
_computing_publication_material 'PLATON (Spek, 2003)'
_computing_structure_refinement 'SHELXL-2018/1 (Sheldrick, 2018)'
_computing_structure_solution 'SHELXT 2014/5 (Sheldrick, 2014)'
_diffrn_ambient_temperature 273(2)
_diffrn_measured_fraction_theta_full 0.993
_diffrn_measured_fraction_theta_max 0.993
_diffrn_measurement_device_type 'BRUKER D8 QUEST AREA DETECTOR'
_diffrn_measurement_method '\f and \w scans'
_diffrn_radiation_type MoK\a
_diffrn_radiation_wavelength 0.71073
_diffrn_reflns_av_R_equivalents 0.0483
_diffrn_reflns_av_unetI/netI 0.0234
_diffrn_reflns_Laue_measured_fraction_full 0.993
_diffrn_reflns_Laue_measured_fraction_max 0.993
_diffrn_reflns_limit_h_max 12
_diffrn_reflns_limit_h_min -12
_diffrn_reflns_limit_k_max 18
_diffrn_reflns_limit_k_min -18
_diffrn_reflns_limit_l_max 24
_diffrn_reflns_limit_l_min -24
_diffrn_reflns_number 91950
_diffrn_reflns_point_group_measured_fraction_full 0.993
_diffrn_reflns_point_group_measured_fraction_max 0.993
_diffrn_reflns_theta_full 25.094
_diffrn_reflns_theta_max 25.094
_diffrn_reflns_theta_min 2.440
_diffrn_source 'fine-focus sealed tube'
_exptl_absorpt_coefficient_mu 1.081
_exptl_absorpt_correction_T_max 0.806
_exptl_absorpt_correction_T_min 0.684
_exptl_absorpt_correction_type multi-scan
_exptl_absorpt_process_details SADABS
_exptl_crystal_colour Black
_exptl_crystal_density_diffrn 1.474
_exptl_crystal_description Block
_exptl_crystal_F_000 1418.0
_exptl_crystal_size_max 0.4
_exptl_crystal_size_mid 0.3
_exptl_crystal_size_min 0.2
_refine_diff_density_max 1.062
_refine_diff_density_min -0.968
_refine_diff_density_rms 0.060
_refine_ls_extinction_method none
_refine_ls_goodness_of_fit_ref 1.050
_refine_ls_hydrogen_treatment mixed
_refine_ls_matrix_type full
_refine_ls_number_parameters 762
_refine_ls_number_reflns 10987
_refine_ls_number_restraints 0
_refine_ls_restrained_S_all 1.050
_refine_ls_R_factor_all 0.0527
_refine_ls_R_factor_gt 0.0465
_refine_ls_shift/su_max 0.001
_refine_ls_shift/su_mean 0.000
_refine_ls_structure_factor_coef Fsqd
_refine_ls_weighting_details 'w=1/[\s^2^(Fo^2^)+(0.0448P)^2^+4.5838P] where P=(Fo^2^+2Fc^2^)/3'
_refine_ls_weighting_scheme calc
_refine_ls_wR_factor_gt 0.1099
_refine_ls_wR_factor_ref 0.1143
_reflns_Friedel_coverage 0.000
_reflns_number_gt 9723
_reflns_number_total 10987
_reflns_threshold_expression 'I > 2\s(I)'
_cod_data_source_file d3ra03828a2.cif
_cod_data_source_block 3
_cod_database_code 7247484
_shelx_shelxl_version_number 2018/1
_shelx_space_group_comment
;
The symmetry employed for this shelxl refinement is uniquely defined
by the following loop, which should always be used as a source of
symmetry information in preference to the above space-group names.
They are only intended as comments.
;

loop_
_space_group_symop_operation_xyz
'x, y, z'
'-x, -y, -z'

loop_
_atom_site_label
_atom_site_type_symbol
_atom_site_fract_x
_atom_site_fract_y
_atom_site_fract_z
_atom_site_U_iso_or_equiv
_atom_site_adp_type
_atom_site_occupancy
_atom_site_site_symmetry_order
_atom_site_calc_flag
_atom_site_refinement_flags_posn
_atom_site_refinement_flags_adp
_atom_site_refinement_flags_occupancy
_atom_site_disorder_assembly
_atom_site_disorder_group
C15B C 0.8115(7) 0.5763(5) 0.4378(4) 0.052(2) Uani 0.493(8) 1 d . . P A 1
H15C H 0.803591 0.510723 0.428153 0.062 Uiso 0.493(8) 1 calc R U P A 1
H15D H 0.905397 0.602897 0.444719 0.062 Uiso 0.493(8) 1 calc R U P A 1
C13B C 0.6361(8) 0.5519(6) 0.4998(5) 0.061(2) Uani 0.493(8) 1 d . . P A 1
H13D H 0.606051 0.574745 0.540970 0.092 Uiso 0.493(8) 1 calc R U P A 1
H13E H 0.568945 0.550949 0.460389 0.092 Uiso 0.493(8) 1 calc R U P A 1
H13F H 0.651168 0.491126 0.495724 0.092 Uiso 0.493(8) 1 calc R U P A 1
C14B C 0.8687(12) 0.6072(6) 0.5641(6) 0.080(4) Uani 0.493(8) 1 d . . P A 1
H14D H 0.840768 0.630963 0.605808 0.120 Uiso 0.493(8) 1 calc R U P A 1
H14E H 0.874917 0.544375 0.558007 0.120 Uiso 0.493(8) 1 calc R U P A 1
H14F H 0.954853 0.641963 0.566891 0.120 Uiso 0.493(8) 1 calc R U P A 1
C15C C 0.6905(7) 0.5604(4) 0.4342(4) 0.053(2) Uani 0.507(8) 1 d . . P A 2
H15E H 0.595828 0.560126 0.431670 0.063 Uiso 0.507(8) 1 calc R U P A 2
H15F H 0.702872 0.497817 0.426234 0.063 Uiso 0.507(8) 1 calc R U P A 2
C13C C 0.7011(13) 0.5966(6) 0.5566(6) 0.089(4) Uani 0.507(8) 1 d . . P A 2
H13G H 0.754622 0.633103 0.601227 0.134 Uiso 0.507(8) 1 calc R U P A 2
H13H H 0.613871 0.612175 0.549616 0.134 Uiso 0.507(8) 1 calc R U P A 2
H13I H 0.691803 0.533072 0.553724 0.134 Uiso 0.507(8) 1 calc R U P A 2
C14C C 0.9107(9) 0.6152(7) 0.5189(8) 0.088(4) Uani 0.507(8) 1 d . . P A 2
H14I H 0.950657 0.652334 0.565542 0.131 Uiso 0.507(8) 1 calc R U P A 2
H14G H 0.925352 0.554061 0.513369 0.131 Uiso 0.507(8) 1 calc R U P A 2
H14H H 0.950756 0.640104 0.487974 0.131 Uiso 0.507(8) 1 calc R U P A 2
Co1B Co 0.60413(4) 0.76322(2) 0.40602(2) 0.03030(10) Uani 1 1 d . . . . .
Co1A Co 0.60039(4) 0.77822(3) 0.96295(2) 0.03094(10) Uani 1 1 d . . . . .
O4B O 0.7926(2) 1.04419(14) 0.41805(12) 0.0406(5) Uani 1 1 d . . . . .
O1A O 0.7263(2) 0.81161(14) 1.05112(10) 0.0359(5) Uani 1 1 d . . . . .
O1B O 0.6902(2) 0.78707(13) 0.50086(10) 0.0349(5) Uani 1 1 d . . . . .
O3B O 0.8296(2) 0.79981(15) 0.62268(12) 0.0444(5) Uani 1 1 d . . . . .
O3A O 0.9130(2) 0.83864(16) 1.16336(12) 0.0498(6) Uani 1 1 d . . . . .
O2A O 0.6921(2) 0.87943(13) 0.94505(11) 0.0353(5) Uani 1 1 d . . . . .
O2B O 0.69991(19) 0.87487(13) 0.40502(11) 0.0363(5) Uani 1 1 d . . . . .
O4A O 0.7962(2) 1.03987(15) 0.94066(14) 0.0536(6) Uani 1 1 d . . . . .
N4B N 0.7473(3) 0.69629(16) 0.38904(13) 0.0361(6) Uani 1 1 d . . . . .
N2B N 0.4687(2) 0.83191(16) 0.42223(14) 0.0352(6) Uani 1 1 d . . . . .
N2A N 0.4869(2) 0.85982(18) 0.99216(14) 0.0384(6) Uani 1 1 d . . . . .
N4A N 0.7161(3) 0.69620(16) 0.92883(13) 0.0364(6) Uani 1 1 d . . . . .
N3B N 0.4780(3) 0.66385(17) 0.41384(15) 0.0427(6) Uani 1 1 d . . . . .
N1B N 0.5187(3) 0.73610(18) 0.30376(14) 0.0402(6) Uani 1 1 d . . . . .
N5A N 0.8328(3) 0.6460(2) 1.05507(16) 0.0537(8) Uani 1 1 d . . . . .
H5AN H 0.820477 0.707550 1.054973 0.064 Uiso 1 1 calc R U . . .
N3A N 0.4935(3) 0.69210(19) 0.99328(15) 0.0450(6) Uani 1 1 d . . . . .
N1A N 0.4655(3) 0.73891(19) 0.86984(14) 0.0450(6) Uani 1 1 d . . . . .
C18B C 0.9142(3) 0.8321(2) 0.40258(15) 0.0345(6) Uani 1 1 d . . . . .
C19B C 1.0509(3) 0.8612(2) 0.40565(17) 0.0404(7) Uani 1 1 d . . . . .
H19B H 1.107225 0.819047 0.402064 0.049 Uiso 1 1 calc R U . . .
C11B C 0.6531(3) 0.83846(18) 0.55311(15) 0.0312(6) Uani 1 1 d . . . . .
C6B C 0.5459(3) 0.8859(2) 0.54724(16) 0.0351(6) Uani 1 1 d . . . . .
C20B C 1.1014(3) 0.9502(2) 0.41381(18) 0.0438(8) Uani 1 1 d . . . . .
H20B H 1.192082 0.968670 0.416287 0.053 Uiso 1 1 calc R U . . .
C10A C 0.8091(3) 0.8844(2) 1.17020(16) 0.0412(7) Uani 1 1 d . . . . .
C22B C 0.8836(3) 0.98756(19) 0.41502(14) 0.0310(6) Uani 1 1 d . . . . .
C5A C 0.4982(3) 0.9086(2) 1.05399(18) 0.0433(8) Uani 1 1 d . . . . .
H5A H 0.433426 0.943729 1.061746 0.052 Uiso 1 1 calc R U . . .
C16B C 0.7300(4) 0.5958(2) 0.3762(2) 0.0494(8) Uani 1 1 d . . . . .
H16C H 0.759740 0.568397 0.335155 0.059 Uiso 1 1 calc R U . A 1
H16D H 0.635775 0.569382 0.368705 0.059 Uiso 1 1 calc R U . A 1
C23A C 0.8015(3) 0.8843(2) 0.92227(14) 0.0319(6) Uani 1 1 d . . . . .
C19A C 0.9798(4) 0.8214(3) 0.87399(19) 0.0501(8) Uani 1 1 d . . . . .
H19A H 1.018648 0.771476 0.858402 0.060 Uiso 1 1 calc R U . . .
C24B C 0.8393(4) 1.1366(2) 0.4211(2) 0.0517(9) Uani 1 1 d . . . . .
H24D H 0.766792 1.169146 0.423044 0.078 Uiso 1 1 calc R U . . .
H24E H 0.910908 1.165218 0.461558 0.078 Uiso 1 1 calc R U . . .
H24F H 0.871467 1.137571 0.380794 0.078 Uiso 1 1 calc R U . . .
C4B C 0.3698(3) 0.8239(2) 0.35924(18) 0.0461(8) Uani 1 1 d . . . . .
H4B1 H 0.332835 0.878972 0.364158 0.055 Uiso 1 1 calc R U . . .
H4B2 H 0.296892 0.772417 0.349721 0.055 Uiso 1 1 calc R U . . .
C25B C 0.3805(4) 0.6549(2) 0.43331(19) 0.0470(8) Uani 1 1 d . . . . .
C20A C 1.0351(3) 0.9050(3) 0.8721(2) 0.0539(9) Uani 1 1 d . . . . .
H20A H 1.112036 0.912259 0.855567 0.065 Uiso 1 1 calc R U . . .
C7B C 0.5177(3) 0.9408(2) 0.60719(19) 0.0475(8) Uani 1 1 d . . . . .
H7B H 0.447945 0.972553 0.602966 0.057 Uiso 1 1 calc R U . . .
C16A C 0.6998(4) 0.6001(2) 0.93129(19) 0.0491(8) Uani 1 1 d . . . . .
H16A H 0.692942 0.559250 0.885677 0.059 Uiso 1 1 calc R U . . .
H16B H 0.617328 0.584211 0.944872 0.059 Uiso 1 1 calc R U . . .
C22A C 0.8613(3) 0.9707(2) 0.91858(17) 0.0385(7) Uani 1 1 d . . . . .
C7A C 0.5943(4) 0.9723(3) 1.1768(2) 0.0579(10) Uani 1 1 d . . . . .
H7A H 0.521632 1.001387 1.178809 0.069 Uiso 1 1 calc R U . . .
C9A C 0.7989(4) 0.9434(3) 1.23180(18) 0.0580(10) Uani 1 1 d . . . . .
H9A H 0.865807 0.954009 1.271631 0.070 Uiso 1 1 calc R U . . .
C9B C 0.6955(4) 0.9004(3) 0.67796(18) 0.0508(8) Uani 1 1 d . . . . .
H9B H 0.744495 0.904760 0.721702 0.061 Uiso 1 1 calc R U . . .
C8A C 0.6904(5) 0.9866(3) 1.2348(2) 0.0677(11) Uani 1 1 d . . . . .
H8A H 0.683889 1.025123 1.276473 0.081 Uiso 1 1 calc R U . . .
C21A C 0.9764(3) 0.9801(2) 0.89483(19) 0.0481(8) Uani 1 1 d . . . . .
H21A H 1.015694 1.037261 0.893942 0.058 Uiso 1 1 calc R U . . .
C12A C 1.0220(5) 0.8583(3) 1.2235(2) 0.0762(13) Uani 1 1 d . . . . .
H12A H 1.087939 0.822471 1.212387 0.114 Uiso 1 1 calc R U . . .
H12B H 1.062462 0.922042 1.238054 0.114 Uiso 1 1 calc R U . . .
H12C H 0.988042 0.843473 1.259971 0.114 Uiso 1 1 calc R U . . .
C8B C 0.5909(4) 0.9480(3) 0.6710(2) 0.0584(10) Uani 1 1 d . . . . .
H8B H 0.571295 0.984652 0.709967 0.070 Uiso 1 1 calc R U . . .
C3B C 0.4410(4) 0.8103(3) 0.30176(19) 0.0498(8) Uani 1 1 d . . . . .
H3B1 H 0.376104 0.793746 0.257765 0.060 Uiso 1 1 calc R U . . .
H3B2 H 0.501468 0.866587 0.306837 0.060 Uiso 1 1 calc R U . . .
C4A C 0.3810(3) 0.8641(3) 0.9355(2) 0.0528(9) Uani 1 1 d . . . . .
H4A1 H 0.414359 0.908140 0.913942 0.063 Uiso 1 1 calc R U . . .
H4A2 H 0.304724 0.882316 0.952513 0.063 Uiso 1 1 calc R U . . .
C3A C 0.3409(3) 0.7709(3) 0.8849(2) 0.0570(10) Uani 1 1 d . . . . .
H3A1 H 0.282267 0.772215 0.842790 0.068 Uiso 1 1 calc R U . . .
H3A2 H 0.292665 0.729339 0.903902 0.068 Uiso 1 1 calc R U . . .
C2B C 0.6177(4) 0.7427(3) 0.26111(19) 0.0573(9) Uani 1 1 d . . . . .
H2B1 H 0.679254 0.800388 0.280946 0.086 Uiso 1 1 calc R U . . .
H2B2 H 0.666362 0.694016 0.259707 0.086 Uiso 1 1 calc R U . . .
H2B3 H 0.571281 0.738051 0.215129 0.086 Uiso 1 1 calc R U . . .
C12B C 0.9066(4) 0.8062(3) 0.6895(2) 0.0627(10) Uani 1 1 d . . . . .
H12D H 0.975283 0.770715 0.684772 0.094 Uiso 1 1 calc R U . . .
H12E H 0.947364 0.868918 0.713891 0.094 Uiso 1 1 calc R U . . .
H12F H 0.848716 0.783252 0.714812 0.094 Uiso 1 1 calc R U . . .
C1B C 0.4254(4) 0.6456(3) 0.2710(2) 0.0617(10) Uani 1 1 d . . . . .
H1B1 H 0.360032 0.639368 0.297560 0.093 Uiso 1 1 calc R U . . .
H1B2 H 0.380455 0.641704 0.224980 0.093 Uiso 1 1 calc R U . . .
H1B3 H 0.475537 0.597669 0.269558 0.093 Uiso 1 1 calc R U . . .
C18A C 0.8631(3) 0.8097(2) 0.89962(16) 0.0379(7) Uani 1 1 d . . . . .
C23B C 0.8279(3) 0.89512(19) 0.40800(14) 0.0298(6) Uani 1 1 d . . . . .
C11A C 0.7097(3) 0.86766(19) 1.10812(15) 0.0340(6) Uani 1 1 d . . . . .
C25A C 0.4285(3) 0.6789(2) 1.03078(17) 0.0424(7) Uani 1 1 d . . . . .
C17B C 0.8661(3) 0.7370(2) 0.39149(16) 0.0380(7) Uani 1 1 d . . . . .
H17B H 0.928827 0.699694 0.385262 0.046 Uiso 1 1 calc R U . . .
C10B C 0.7264(3) 0.8473(2) 0.62075(16) 0.0371(7) Uani 1 1 d . . . . .
C6A C 0.6025(3) 0.9139(2) 1.11288(17) 0.0410(7) Uani 1 1 d . . . . .
C17A C 0.8146(3) 0.7212(2) 0.90385(16) 0.0409(7) Uani 1 1 d . . . . .
H17A H 0.859834 0.675736 0.886346 0.049 Uiso 1 1 calc R U . . .
C21B C 1.0175(3) 1.0140(2) 0.41850(16) 0.0377(7) Uani 1 1 d . . . . .
H21B H 1.052568 1.074714 0.424002 0.045 Uiso 1 1 calc R U . . .
C5B C 0.4596(3) 0.8794(2) 0.48198(17) 0.0362(7) Uani 1 1 d . . . . .
H5B H 0.391025 0.912439 0.483088 0.043 Uiso 1 1 calc R U . . .
C24A C 0.8518(5) 1.1282(3) 0.9392(3) 0.0717(13) Uani 1 1 d . . . . .
H24A H 0.797288 1.170538 0.955883 0.108 Uiso 1 1 calc R U . . .
H24B H 0.941325 1.147642 0.968110 0.108 Uiso 1 1 calc R U . . .
H24C H 0.854325 1.126033 0.892786 0.108 Uiso 1 1 calc R U . . .
C2A C 0.5127(4) 0.7808(3) 0.81934(18) 0.0556(9) Uani 1 1 d . . . . .
H2A1 H 0.536467 0.845953 0.839230 0.083 Uiso 1 1 calc R U . . .
H2A2 H 0.589745 0.757732 0.808099 0.083 Uiso 1 1 calc R U . . .
H2A3 H 0.442124 0.765501 0.778198 0.083 Uiso 1 1 calc R U . . .
C1A C 0.4296(4) 0.6380(3) 0.8371(2) 0.0618(10) Uani 1 1 d . . . . .
H1A1 H 0.398894 0.609434 0.868676 0.093 Uiso 1 1 calc R U . . .
H1A2 H 0.359643 0.623734 0.795889 0.093 Uiso 1 1 calc R U . . .
H1A3 H 0.507265 0.615965 0.825790 0.093 Uiso 1 1 calc R U . . .
C15A C 0.8163(5) 0.5878(3) 0.9814(2) 0.0663(11) Uani 1 1 d . . . . .
H15A H 0.898100 0.602682 0.966908 0.080 Uiso 1 1 calc R U . . .
H15B H 0.804302 0.523992 0.979816 0.080 Uiso 1 1 calc R U . . .
C14A C 0.7431(5) 0.6118(4) 1.0929(3) 0.0883(17) Uani 1 1 d . . . . .
H14A H 0.651671 0.609238 1.070642 0.133 Uiso 1 1 calc R U . . .
H14B H 0.755010 0.551753 1.093813 0.133 Uiso 1 1 calc R U . . .
H14C H 0.763514 0.652032 1.139310 0.133 Uiso 1 1 calc R U . . .
C13A C 0.9755(5) 0.6508(3) 1.0885(3) 0.0845(15) Uani 1 1 d . . . . .
H13A H 1.032899 0.673347 1.062895 0.127 Uiso 1 1 calc R U . . .
H13B H 0.997017 0.691150 1.134848 0.127 Uiso 1 1 calc R U . . .
H13C H 0.988514 0.590870 1.089350 0.127 Uiso 1 1 calc R U . . .
S1A S 0.33910(12) 0.65921(8) 1.08314(6) 0.0711(3) Uani 1 1 d . . . . .
S1B S 0.24400(15) 0.64419(9) 0.45969(10) 0.1003(5) Uani 1 1 d . . . . .
Co2 Co 0.98491(6) 0.51709(4) 0.77027(3) 0.05688(15) Uani 1 1 d . . . . .
Cl1 Cl 1.07827(10) 0.57997(6) 0.88577(5) 0.0556(2) Uani 1 1 d . . . . .
N5B N 0.7667(3) 0.6138(2) 0.50322(18) 0.0540(8) Uani 1 1 d . . . . .
Cl2 Cl 0.97803(19) 0.36488(8) 0.73723(7) 0.1011(5) Uani 1 1 d . . . . .
S2 S 1.22454(12) 0.67683(9) 0.65115(6) 0.0708(3) Uani 1 1 d . . . . .
S3 S 0.58509(15) 0.60086(10) 0.68864(7) 0.0897(4) Uani 1 1 d . . . . .
C26 C 1.1430(4) 0.6200(3) 0.69113(19) 0.0532(9) Uani 1 1 d . . . . .
C27 C 0.7224(5) 0.5679(3) 0.7265(3) 0.0673(12) Uani 1 1 d . . . . .
N6 N 1.0887(4) 0.5787(3) 0.7188(2) 0.0754(10) Uani 1 1 d . . . . .
N7 N 0.8001(5) 0.5491(3) 0.7501(2) 0.0806(12) Uani 1 1 d . . . . .
H5BN H 0.758(4) 0.666(3) 0.507(2) 0.057(12) Uiso 1 1 d . . . . .

loop_
_atom_site_aniso_label
_atom_site_aniso_U_11
_atom_site_aniso_U_22
_atom_site_aniso_U_33
_atom_site_aniso_U_23
_atom_site_aniso_U_13
_atom_site_aniso_U_12
C15B 0.048(5) 0.033(3) 0.085(6) 0.023(4) 0.028(4) 0.018(3)
C13B 0.055(5) 0.075(6) 0.064(6) 0.039(5) 0.013(4) 0.015(4)
C14B 0.089(8) 0.047(5) 0.085(7) 0.021(5) -0.024(6) 0.009(5)
C15C 0.047(4) 0.028(3) 0.086(6) 0.020(3) 0.015(4) 0.010(3)
C13C 0.137(10) 0.052(5) 0.093(8) 0.037(5) 0.041(8) 0.012(6)
C14C 0.053(5) 0.067(6) 0.129(11) 0.029(7) -0.014(6) 0.020(4)
Co1B 0.0275(2) 0.0276(2) 0.0380(2) 0.01008(16) 0.01243(16) 0.00601(15)
Co1A 0.0298(2) 0.0296(2) 0.0333(2) 0.00980(16) 0.00839(16) 0.00351(15)
O4B 0.0322(11) 0.0329(11) 0.0612(14) 0.0200(10) 0.0119(10) 0.0089(9)
O1A 0.0379(11) 0.0369(11) 0.0326(11) 0.0080(9) 0.0091(9) 0.0109(9)
O1B 0.0342(11) 0.0361(11) 0.0378(11) 0.0094(9) 0.0124(9) 0.0161(9)
O3B 0.0439(13) 0.0469(13) 0.0457(13) 0.0171(10) 0.0084(10) 0.0165(10)
O3A 0.0492(14) 0.0531(14) 0.0425(13) 0.0185(11) -0.0013(11) 0.0045(11)
O2A 0.0329(11) 0.0316(10) 0.0446(12) 0.0126(9) 0.0154(9) 0.0062(8)
O2B 0.0256(10) 0.0307(10) 0.0559(13) 0.0153(10) 0.0133(9) 0.0070(8)
O4A 0.0509(14) 0.0370(12) 0.0841(18) 0.0249(12) 0.0322(13) 0.0103(10)
N4B 0.0391(14) 0.0285(12) 0.0433(15) 0.0076(11) 0.0177(12) 0.0108(10)
N2B 0.0259(12) 0.0341(13) 0.0496(16) 0.0178(12) 0.0115(11) 0.0057(10)
N2A 0.0291(13) 0.0415(14) 0.0498(16) 0.0195(13) 0.0134(11) 0.0075(11)
N4A 0.0438(15) 0.0273(12) 0.0367(14) 0.0072(11) 0.0108(11) 0.0062(11)
N3B 0.0409(15) 0.0345(14) 0.0553(17) 0.0163(12) 0.0162(13) 0.0043(11)
N1B 0.0376(14) 0.0417(14) 0.0409(15) 0.0133(12) 0.0113(12) 0.0025(11)
N5A 0.072(2) 0.0398(15) 0.0563(18) 0.0243(14) 0.0144(16) 0.0178(14)
N3A 0.0434(15) 0.0429(15) 0.0533(17) 0.0210(13) 0.0169(14) 0.0037(12)
N1A 0.0426(15) 0.0440(15) 0.0408(15) 0.0117(12) 0.0008(12) -0.0013(12)
C18B 0.0325(15) 0.0374(16) 0.0363(16) 0.0099(13) 0.0141(13) 0.0100(12)
C19B 0.0305(15) 0.0465(18) 0.0501(19) 0.0149(15) 0.0173(14) 0.0156(13)
C11B 0.0280(14) 0.0264(14) 0.0415(16) 0.0111(12) 0.0137(12) 0.0036(11)
C6B 0.0276(14) 0.0326(15) 0.0481(18) 0.0111(13) 0.0172(13) 0.0064(12)
C20B 0.0248(15) 0.054(2) 0.051(2) 0.0144(16) 0.0119(14) 0.0049(14)
C10A 0.0488(19) 0.0371(16) 0.0386(17) 0.0164(14) 0.0125(14) -0.0009(14)
C22B 0.0300(14) 0.0336(15) 0.0311(14) 0.0103(12) 0.0089(12) 0.0085(12)
C5A 0.0419(18) 0.0411(17) 0.055(2) 0.0153(16) 0.0250(16) 0.0130(14)
C16B 0.058(2) 0.0289(16) 0.064(2) 0.0077(15) 0.0281(18) 0.0123(15)
C23A 0.0293(14) 0.0381(16) 0.0289(14) 0.0121(12) 0.0068(12) 0.0049(12)
C19A 0.048(2) 0.060(2) 0.059(2) 0.0265(18) 0.0273(17) 0.0248(17)
C24B 0.053(2) 0.0344(17) 0.072(2) 0.0212(17) 0.0165(18) 0.0115(15)
C4B 0.0311(16) 0.054(2) 0.055(2) 0.0205(17) 0.0067(15) 0.0112(14)
C25B 0.055(2) 0.0309(16) 0.061(2) 0.0188(15) 0.0212(18) 0.0083(14)
C20A 0.0387(18) 0.076(3) 0.068(2) 0.041(2) 0.0289(17) 0.0196(17)
C7B 0.0405(18) 0.0480(19) 0.058(2) 0.0083(16) 0.0236(16) 0.0191(15)
C16A 0.066(2) 0.0280(16) 0.054(2) 0.0103(15) 0.0192(18) 0.0090(15)
C22A 0.0340(16) 0.0389(16) 0.0463(18) 0.0183(14) 0.0102(14) 0.0079(13)
C7A 0.073(3) 0.054(2) 0.052(2) 0.0086(18) 0.035(2) 0.0181(19)
C9A 0.074(3) 0.059(2) 0.0328(18) 0.0109(16) 0.0127(18) -0.006(2)
C9B 0.054(2) 0.058(2) 0.0423(19) 0.0128(16) 0.0160(16) 0.0130(17)
C8A 0.091(3) 0.063(3) 0.043(2) -0.0005(19) 0.030(2) 0.012(2)
C21A 0.0368(17) 0.055(2) 0.064(2) 0.0338(18) 0.0184(16) 0.0068(15)
C12A 0.072(3) 0.082(3) 0.062(3) 0.028(2) -0.019(2) 0.004(2)
C8B 0.062(2) 0.065(2) 0.051(2) 0.0062(18) 0.0276(19) 0.0235(19)
C3B 0.0440(19) 0.057(2) 0.052(2) 0.0232(17) 0.0081(16) 0.0110(16)
C4A 0.0393(18) 0.066(2) 0.061(2) 0.0273(19) 0.0105(16) 0.0205(17)
C3A 0.0340(18) 0.074(3) 0.059(2) 0.026(2) -0.0020(16) 0.0037(17)
C2B 0.056(2) 0.076(3) 0.043(2) 0.0186(19) 0.0183(17) 0.0111(19)
C12B 0.063(2) 0.072(3) 0.055(2) 0.026(2) 0.0036(19) 0.020(2)
C1B 0.070(3) 0.050(2) 0.050(2) 0.0057(17) 0.0043(19) -0.0078(19)
C18A 0.0371(16) 0.0404(16) 0.0401(17) 0.0139(14) 0.0130(13) 0.0121(13)
C23B 0.0261(14) 0.0347(15) 0.0307(14) 0.0103(12) 0.0102(11) 0.0070(11)
C11A 0.0419(17) 0.0279(14) 0.0342(16) 0.0112(12) 0.0156(13) 0.0010(12)
C25A 0.0440(18) 0.0335(16) 0.0460(19) 0.0142(14) 0.0038(15) 0.0006(13)
C17B 0.0388(17) 0.0365(16) 0.0450(18) 0.0103(14) 0.0201(14) 0.0178(13)
C10B 0.0367(16) 0.0351(15) 0.0435(17) 0.0148(14) 0.0147(14) 0.0075(13)
C6A 0.0459(18) 0.0372(16) 0.0439(18) 0.0113(14) 0.0221(15) 0.0074(14)
C17A 0.0491(19) 0.0388(17) 0.0407(17) 0.0101(14) 0.0194(15) 0.0199(14)
C21B 0.0321(15) 0.0387(16) 0.0419(17) 0.0136(14) 0.0101(13) 0.0008(13)
C5B 0.0257(14) 0.0321(15) 0.056(2) 0.0146(14) 0.0162(13) 0.0094(12)
C24A 0.076(3) 0.039(2) 0.114(4) 0.033(2) 0.043(3) 0.0112(19)
C2A 0.061(2) 0.061(2) 0.0384(19) 0.0170(17) 0.0005(17) 0.0027(18)
C1A 0.063(2) 0.048(2) 0.053(2) 0.0045(17) -0.0082(19) -0.0071(18)
C15A 0.084(3) 0.047(2) 0.083(3) 0.027(2) 0.034(2) 0.027(2)
C14A 0.087(3) 0.098(4) 0.131(5) 0.077(4) 0.065(3) 0.050(3)
C13A 0.071(3) 0.071(3) 0.126(4) 0.046(3) 0.028(3) 0.026(2)
S1A 0.0729(7) 0.0823(7) 0.0581(6) 0.0269(6) 0.0252(5) -0.0097(6)
S1B 0.0929(9) 0.0730(8) 0.1785(16) 0.0597(9) 0.0954(11) 0.0277(7)
Co2 0.0656(3) 0.0518(3) 0.0587(3) 0.0186(2) 0.0228(3) 0.0149(2)
Cl1 0.0567(5) 0.0533(5) 0.0586(5) 0.0154(4) 0.0169(4) 0.0156(4)
N5B 0.0592(19) 0.0360(16) 0.068(2) 0.0193(15) 0.0100(16) 0.0141(14)
Cl2 0.1833(16) 0.0574(7) 0.0670(7) 0.0116(6) 0.0387(9) 0.0413(8)
S2 0.0633(6) 0.0832(8) 0.0769(7) 0.0469(6) 0.0127(5) 0.0110(5)
S3 0.0867(9) 0.0883(9) 0.0834(9) 0.0088(7) 0.0113(7) 0.0294(7)
C26 0.052(2) 0.058(2) 0.049(2) 0.0171(18) 0.0051(17) 0.0183(18)
C27 0.076(3) 0.043(2) 0.082(3) 0.002(2) 0.044(3) 0.003(2)
N6 0.069(2) 0.095(3) 0.074(2) 0.043(2) 0.021(2) 0.013(2)
N7 0.070(3) 0.080(3) 0.070(3) 0.014(2) -0.002(2) -0.013(2)

loop_
_atom_type_symbol
_atom_type_description
_atom_type_scat_dispersion_real
_atom_type_scat_dispersion_imag
_atom_type_scat_source
C C 0.0033 0.0016 'International Tables Vol C Tables 4.2.6.8 and 6.1.1.4'
H H 0.0000 0.0000 'International Tables Vol C Tables 4.2.6.8 and 6.1.1.4'
N N 0.0061 0.0033 'International Tables Vol C Tables 4.2.6.8 and 6.1.1.4'
O O 0.0106 0.0060 'International Tables Vol C Tables 4.2.6.8 and 6.1.1.4'
Co Co 0.3494 0.9721 'International Tables Vol C Tables 4.2.6.8 and 6.1.1.4'
S S 0.1246 0.1234 'International Tables Vol C Tables 4.2.6.8 and 6.1.1.4'
Cl Cl 0.1484 0.1585 'International Tables Vol C Tables 4.2.6.8 and 6.1.1.4'

loop_
_geom_angle_atom_site_label_1
_geom_angle_atom_site_label_2
_geom_angle_atom_site_label_3
_geom_angle
_geom_angle_site_symmetry_1
_geom_angle_site_symmetry_3
_geom_angle_publ_flag
N5B C15B C16B 112.7(5) . . ?
N5B C15C C16B 114.2(5) . . ?
O2B Co1B N2B 83.37(9) . . ?
O2B Co1B O1B 90.91(9) . . ?
N2B Co1B O1B 95.93(10) . . ?
O2B Co1B N3B 167.61(10) . . ?
N2B Co1B N3B 84.39(11) . . ?
O1B Co1B N3B 88.48(11) . . ?
O2B Co1B N4B 94.64(9) . . ?
N2B Co1B N4B 178.00(10) . . ?
O1B Co1B N4B 84.21(10) . . ?
N3B Co1B N4B 97.61(11) . . ?
O2B Co1B N1B 88.73(10) . . ?
N2B Co1B N1B 86.21(11) . . ?
O1B Co1B N1B 177.77(10) . . ?
N3B Co1B N1B 92.34(11) . . ?
N4B Co1B N1B 93.63(11) . . ?
O2A Co1A N2A 83.44(10) . . ?
O2A Co1A O1A 88.89(9) . . ?
N2A Co1A O1A 95.54(10) . . ?
O2A Co1A N3A 168.86(11) . . ?
N2A Co1A N3A 86.20(11) . . ?
O1A Co1A N3A 88.04(11) . . ?
O2A Co1A N4A 94.70(10) . . ?
N2A Co1A N4A 177.19(11) . . ?
O1A Co1A N4A 86.53(10) . . ?
N3A Co1A N4A 95.80(11) . . ?
O2A Co1A N1A 92.79(10) . . ?
N2A Co1A N1A 85.23(12) . . ?
O1A Co1A N1A 178.22(10) . . ?
N3A Co1A N1A 90.42(12) . . ?
N4A Co1A N1A 92.76(11) . . ?
C22B O4B C24B 117.3(2) . . ?
C11A O1A Co1A 123.89(19) . . ?
C11B O1B Co1B 124.89(18) . . ?
C10B O3B C12B 116.5(3) . . ?
C10A O3A C12A 117.2(3) . . ?
C23A O2A Co1A 127.22(18) . . ?
C23B O2B Co1B 126.75(18) . . ?
C22A O4A C24A 117.4(3) . . ?
C17B N4B C16B 115.0(3) . . ?
C17B N4B Co1B 122.1(2) . . ?
C16B N4B Co1B 122.8(2) . . ?
C5B N2B C4B 121.9(3) . . ?
C5B N2B Co1B 125.1(2) . . ?
C4B N2B Co1B 113.1(2) . . ?
C5A N2A C4A 120.9(3) . . ?
C5A N2A Co1A 125.7(2) . . ?
C4A N2A Co1A 113.4(2) . . ?
C17A N4A C16A 114.5(3) . . ?
C17A N4A Co1A 122.8(2) . . ?
C16A N4A Co1A 122.6(2) . . ?
C25B N3B Co1B 137.6(3) . . ?
C2B N1B C1B 107.6(3) . . ?
C2B N1B C3B 107.6(3) . . ?
C1B N1B C3B 109.0(3) . . ?
C2B N1B Co1B 113.8(2) . . ?
C1B N1B Co1B 114.8(2) . . ?
C3B N1B Co1B 103.7(2) . . ?
C14A N5A C13A 110.7(4) . . ?
C14A N5A C15A 115.8(4) . . ?
C13A N5A C15A 103.9(3) . . ?
C25A N3A Co1A 148.7(3) . . ?
C1A N1A C2A 107.8(3) . . ?
C1A N1A C3A 107.7(3) . . ?
C2A N1A C3A 109.8(3) . . ?
C1A N1A Co1A 113.6(2) . . ?
C2A N1A Co1A 112.7(2) . . ?
C3A N1A Co1A 105.1(2) . . ?
C23B C18B C19B 120.3(3) . . ?
C23B C18B C17B 121.7(3) . . ?
C19B C18B C17B 118.0(3) . . ?
C20B C19B C18B 120.7(3) . . ?
O1B C11B C6B 125.1(3) . . ?
O1B C11B C10B 117.6(3) . . ?
C6B C11B C10B 117.3(3) . . ?
C7B C6B C11B 119.9(3) . . ?
C7B C6B C5B 117.1(3) . . ?
C11B C6B C5B 122.9(3) . . ?
C19B C20B C21B 120.2(3) . . ?
O3A C10A C9A 124.3(3) . . ?
O3A C10A C11A 114.7(3) . . ?
C9A C10A C11A 121.0(3) . . ?
O4B C22B C21B 125.1(3) . . ?
O4B C22B C23B 114.1(2) . . ?
C21B C22B C23B 120.8(3) . . ?
N2A C5A C6A 125.7(3) . . ?
N4B C16B C15B 109.4(4) . . ?
N4B C16B C15C 115.5(3) . . ?
O2A C23A C18A 124.8(3) . . ?
O2A C23A C22A 117.8(3) . . ?
C18A C23A C22A 117.4(3) . . ?
C20A C19A C18A 120.4(3) . . ?
N2B C4B C3B 107.2(3) . . ?
N3B C25B S1B 178.7(3) . . ?
C19A C20A C21A 120.1(3) . . ?
C8B C7B C6B 121.0(3) . . ?
N4A C16A C15A 111.3(3) . . ?
O4A C22A C21A 124.9(3) . . ?
O4A C22A C23A 114.6(3) . . ?
C21A C22A C23A 120.5(3) . . ?
C8A C7A C6A 121.1(4) . . ?
C8A C9A C10A 121.0(4) . . ?
C10B C9B C8B 120.4(3) . . ?
C7A C8A C9A 119.5(4) . . ?
C22A C21A C20A 121.0(3) . . ?
C7B C8B C9B 120.0(3) . . ?
N1B C3B C4B 109.2(3) . . ?
N2A C4A C3A 106.7(3) . . ?
C4A C3A N1A 108.5(3) . . ?
C23A C18A C19A 120.5(3) . . ?
C23A C18A C17A 121.9(3) . . ?
C19A C18A C17A 117.6(3) . . ?
O2B C23B C18B 124.9(3) . . ?
O2B C23B C22B 117.5(2) . . ?
C18B C23B C22B 117.5(2) . . ?
O1A C11A C6A 125.6(3) . . ?
O1A C11A C10A 117.9(3) . . ?
C6A C11A C10A 116.4(3) . . ?
N3A C25A S1A 179.2(3) . . ?
N4B C17B C18B 128.4(3) . . ?
C9B C10B O3B 124.4(3) . . ?
C9B C10B C11B 121.3(3) . . ?
O3B C10B C11B 114.2(3) . . ?
C11A C6A C7A 121.0(3) . . ?
C11A C6A C5A 123.1(3) . . ?
C7A C6A C5A 115.8(3) . . ?
N4A C17A C18A 128.3(3) . . ?
C22B C21B C20B 120.5(3) . . ?
N2B C5B C6B 126.0(3) . . ?
C16A C15A N5A 113.7(3) . . ?
N6 Co2 N7 104.60(17) . . ?
N6 Co2 Cl2 111.23(13) . . ?
N7 Co2 Cl2 112.84(13) . . ?
N6 Co2 Cl1 109.14(12) . . ?
N7 Co2 Cl1 107.93(13) . . ?
Cl2 Co2 Cl1 110.84(5) . . ?
C15C N5B C14C 116.6(7) . . ?
C15C N5B C13C 112.2(6) . . ?
C14C N5B C13C 113.7(8) . . ?
C15B N5B C14B 109.1(7) . . ?
C15B N5B C13B 108.2(5) . . ?
C14B N5B C13B 105.9(6) . . ?
N6 C26 S2 178.0(4) . . ?
N7 C27 S3 177.5(6) . . ?
C26 N6 Co2 174.2(4) . . ?
C27 N7 Co2 159.8(5) . . ?

loop_
_geom_bond_atom_site_label_1
_geom_bond_atom_site_label_2
_geom_bond_distance
_geom_bond_site_symmetry_2
_geom_bond_publ_flag
C15B N5B 1.511(8) . ?
C15B C16B 1.515(9) . ?
C13B N5B 1.525(9) . ?
C14B N5B 1.517(10) . ?
C15C N5B 1.452(8) . ?
C15C C16B 1.548(8) . ?
C13C N5B 1.467(10) . ?
C14C N5B 1.458(10) . ?
Co1B O2B 1.8808(19) . ?
Co1B N2B 1.898(2) . ?
Co1B O1B 1.908(2) . ?
Co1B N3B 1.942(3) . ?
Co1B N4B 1.953(2) . ?
Co1B N1B 2.038(3) . ?
Co1A O2A 1.882(2) . ?
Co1A N2A 1.900(3) . ?
Co1A O1A 1.924(2) . ?
Co1A N3A 1.928(3) . ?
Co1A N4A 1.951(3) . ?
Co1A N1A 2.037(3) . ?
O4B C22B 1.370(3) . ?
O4B C24B 1.428(4) . ?
O1A C11A 1.322(4) . ?
O1B C11B 1.317(3) . ?
O3B C10B 1.376(4) . ?
O3B C12B 1.430(4) . ?
O3A C10A 1.375(4) . ?
O3A C12A 1.442(4) . ?
O2A C23A 1.307(3) . ?
O2B C23B 1.304(3) . ?
O4A C22A 1.366(4) . ?
O4A C24A 1.421(4) . ?
N4B C17B 1.288(4) . ?
N4B C16B 1.487(4) . ?
N2B C5B 1.288(4) . ?
N2B C4B 1.460(4) . ?
N2A C5A 1.275(4) . ?
N2A C4A 1.468(4) . ?
N4A C17A 1.288(4) . ?
N4A C16A 1.491(4) . ?
N3B C25B 1.161(4) . ?
N1B C2B 1.485(4) . ?
N1B C1B 1.493(4) . ?
N1B C3B 1.494(4) . ?
N5A C14A 1.458(5) . ?
N5A C13A 1.488(6) . ?
N5A C15A 1.515(5) . ?
N3A C25A 1.160(4) . ?
N1A C1A 1.489(4) . ?
N1A C2A 1.493(4) . ?
N1A C3A 1.500(5) . ?
C18B C23B 1.407(4) . ?
C18B C19B 1.409(4) . ?
C18B C17B 1.432(4) . ?
C19B C20B 1.360(5) . ?
C11B C6B 1.415(4) . ?
C11B C10B 1.421(4) . ?
C6B C7B 1.412(4) . ?
C6B C5B 1.440(4) . ?
C20B C21B 1.399(4) . ?
C10A C9A 1.389(5) . ?
C10A C11A 1.422(4) . ?
C22B C21B 1.372(4) . ?
C22B C23B 1.427(4) . ?
C5A C6A 1.441(5) . ?
C23A C18A 1.410(4) . ?
C23A C22A 1.425(4) . ?
C19A C20A 1.357(5) . ?
C19A C18A 1.418(4) . ?
C4B C3B 1.500(5) . ?
C25B S1B 1.613(4) . ?
C20A C21A 1.397(5) . ?
C7B C8B 1.359(5) . ?
C16A C15A 1.502(6) . ?
C22A C21A 1.378(4) . ?
C7A C8A 1.350(6) . ?
C7A C6A 1.414(5) . ?
C9A C8A 1.385(6) . ?
C9B C10B 1.371(5) . ?
C9B C8B 1.397(5) . ?
C4A C3A 1.489(5) . ?
C18A C17A 1.426(4) . ?
C11A C6A 1.405(4) . ?
C25A S1A 1.616(4) . ?
Co2 N6 1.978(4) . ?
Co2 N7 2.035(5) . ?
Co2 Cl2 2.2601(13) . ?
Co2 Cl1 2.2845(11) . ?
S2 C26 1.622(4) . ?
S3 C27 1.697(6) . ?
C26 N6 1.130(5) . ?
C27 N7 0.978(6) . ?
